data_1546162
loop_
_publ_author_name
'Kachi-Terajima, Chihiro'
'Ishii, Rikako'
'Tojo, Yoshiaki'
'Fukuda, Masato'
'Kitagawa, Yasutaka'
'Asaoka, Mizuki'
'Miyasaka, Hitoshi'

_publ_section_title
;
 Ferromagnetic Exchange Coupling in a Family of MnIII Salen-Type
 Schiff-Base Out-of-Plane Dimers
;
_journal_name_full 'The Journal of Physical Chemistry C'
_journal_paper_doi 10.1021/acs.jpcc.7b03336
_journal_year 2017
_chemical_formula_sum 'C22 H26 Mn N3 O5'
_chemical_formula_weight 467.40
_chemical_name_systematic
; 
 ? 
;
_space_group_IT_number 2
_symmetry_cell_setting triclinic
_symmetry_space_group_name_Hall '-P 1'
_symmetry_space_group_name_H-M 'P -1'
_atom_sites_solution_hydrogens geom
_atom_sites_solution_primary direct
_atom_sites_solution_secondary difmap
_audit_creation_method SHELXL-97
_cell_angle_alpha 81.3360(10)
_cell_angle_beta 75.6070(10)
_cell_angle_gamma 84.4980(10)
_cell_formula_units_Z 4
_cell_length_a 8.8130(4)
_cell_length_b 14.3852(6)
_cell_length_c 16.9362(7)
_cell_measurement_reflns_used 5054
_cell_measurement_temperature 103(2)
_cell_measurement_theta_max 30.69
_cell_measurement_theta_min 2.39
_cell_volume 2052.16(15)
_computing_cell_refinement 'Bruker SMART'
_computing_data_collection 'Bruker SMART'
_computing_data_reduction 'Bruker SAINT'
_computing_molecular_graphics 'Bruker SHELXTL'
_computing_publication_material 'Bruker SHELXTL'
_computing_structure_refinement 'SHELXL-97 (Sheldrick, 1997)'
_computing_structure_solution 'SHELXS-97 (Sheldrick, 1990)'
_diffrn_ambient_temperature 103(2)
_diffrn_detector_area_resol_mean 8.333
_diffrn_measured_fraction_theta_full 0.981
_diffrn_measured_fraction_theta_max 0.981
_diffrn_measurement_device_type 'CCD area detector'
_diffrn_measurement_method 'phi and omega scans'
_diffrn_radiation_monochromator graphite
_diffrn_radiation_source 'fine-focus sealed tube'
_diffrn_radiation_type MoK\a
_diffrn_radiation_wavelength 0.71073
_diffrn_reflns_av_R_equivalents 0.0177
_diffrn_reflns_av_sigmaI/netI 0.0437
_diffrn_reflns_limit_h_max 11
_diffrn_reflns_limit_h_min -11
_diffrn_reflns_limit_k_max 19
_diffrn_reflns_limit_k_min -8
_diffrn_reflns_limit_l_max 22
_diffrn_reflns_limit_l_min -22
_diffrn_reflns_number 13949
_diffrn_reflns_theta_full 28.28
_diffrn_reflns_theta_max 28.28
_diffrn_reflns_theta_min 2.39
_diffrn_standards_decay_% 0
_exptl_absorpt_coefficient_mu 0.684
_exptl_absorpt_correction_T_max 0.9731
_exptl_absorpt_correction_T_min 0.9043
_exptl_absorpt_correction_type empirical
_exptl_absorpt_process_details 'SADABS; Sheldrick 1996'
_exptl_crystal_colour brown
_exptl_crystal_density_diffrn 1.513
_exptl_crystal_density_method 'not measured'
_exptl_crystal_description prism
_exptl_crystal_F_000 976
_exptl_crystal_size_max 0.15
_exptl_crystal_size_mid 0.15
_exptl_crystal_size_min 0.04
_refine_diff_density_max 0.460
_refine_diff_density_min -0.382
_refine_diff_density_rms 0.069
_refine_ls_extinction_method none
_refine_ls_goodness_of_fit_ref 1.038
_refine_ls_hydrogen_treatment constr
_refine_ls_matrix_type full
_refine_ls_number_parameters 571
_refine_ls_number_reflns 10005
_refine_ls_number_restraints 0
_refine_ls_restrained_S_all 1.038
_refine_ls_R_factor_all 0.0504
_refine_ls_R_factor_gt 0.0366
_refine_ls_shift/su_max 0.001
_refine_ls_shift/su_mean 0.000
_refine_ls_structure_factor_coef Fsqd
_refine_ls_weighting_details 'calc w=1/[\s^2^(Fo^2^)+(0.0466P)^2^+0.3910P] where P=(Fo^2^+2Fc^2^)/3'
_refine_ls_weighting_scheme calc
_refine_ls_wR_factor_gt 0.0883
_refine_ls_wR_factor_ref 0.0944
_reflns_number_gt 7993
_reflns_number_total 10005
_reflns_threshold_expression >2sigma(I)
_cod_data_source_file jp7b03336_si_020.cif
_cod_data_source_block test_0
_cod_depositor_comments
;
The following automatic conversions were performed:

'_symmetry_cell_setting' value 'Triclinic' changed to 'triclinic'
according to
/home/data/users/saulius/crontab/automatic-downloads/rss-feeds/ACS/lib/dictionaries/cif_core.dic
dictionary named 'cif_core.dic' version 2.4.2 from 2011-04-26.

Automatic conversion script
Id: cif_fix_values 4973 2017-02-22 13:04:09Z antanas 

2019-01-23
Z value and formula fixed to values more according to usual
chemical conventions.                 miguel
;
_cod_original_formula_sum 'C44 H52 Mn2 N6 O10'
_cod_original_formula_weight 934.80
_cod_original_formula_units_Z 2
_cod_original_sg_symbol_H-M P-1
_cod_database_code 1546162

loop_
_symmetry_equiv_pos_as_xyz
'x, y, z'
'-x, -y, -z'

loop_
_atom_site_label
_atom_site_type_symbol
_atom_site_fract_x
_atom_site_fract_y
_atom_site_fract_z
_atom_site_U_iso_or_equiv
_atom_site_adp_type
_atom_site_occupancy
_atom_site_symmetry_multiplicity
_atom_site_calc_flag
_atom_site_refinement_flags
C1 C 0.9463(2) 0.95914(12) 0.66405(11) 0.0111(3) Uani 1 1 d .
C2 C 0.8826(2) 1.01630(13) 0.72551(11) 0.0132(4) Uani 1 1 d .
H2 H 0.8036 1.0641 0.7175 0.016 Uiso 1 1 calc R
C3 C 0.9325(2) 1.00461(13) 0.79794(11) 0.0146(4) Uani 1 1 d .
H3 H 0.8871 1.0448 0.8384 0.018 Uiso 1 1 calc R
C4 C 1.0484(2) 0.93498(13) 0.81305(11) 0.0150(4) Uani 1 1 d .
C5 C 1.1083(2) 0.92562(15) 0.89035(12) 0.0199(4) Uani 1 1 d .
H5A H 1.1173 0.8589 0.9127 0.030 Uiso 1 1 calc R
H5B H 1.0349 0.9600 0.9312 0.030 Uiso 1 1 calc R
H5C H 1.2116 0.9519 0.8773 0.030 Uiso 1 1 calc R
C6 C 1.1094(2) 0.87743(13) 0.75293(11) 0.0146(4) Uani 1 1 d .
H6 H 1.1881 0.8298 0.7617 0.017 Uiso 1 1 calc R
C7 C 1.0595(2) 0.88652(12) 0.67908(11) 0.0119(3) Uani 1 1 d .
C8 C 1.1367(2) 0.82535(12) 0.61898(11) 0.0124(3) Uani 1 1 d .
H8 H 1.2277 0.7888 0.6283 0.015 Uiso 1 1 calc R
C9 C 1.1896(2) 0.75529(12) 0.49224(11) 0.0111(3) Uani 1 1 d .
C10 C 1.2769(2) 0.67212(13) 0.53361(11) 0.0138(4) Uani 1 1 d .
H10A H 1.3630 0.6952 0.5510 0.021 Uiso 1 1 calc R
H10B H 1.3195 0.6269 0.4945 0.021 Uiso 1 1 calc R
H10C H 1.2041 0.6411 0.5817 0.021 Uiso 1 1 calc R
C11 C 1.3086(2) 0.81810(13) 0.43154(11) 0.0145(4) Uani 1 1 d .
H11A H 1.2530 0.8722 0.4063 0.022 Uiso 1 1 calc R
H11B H 1.3710 0.7819 0.3887 0.022 Uiso 1 1 calc R
H11C H 1.3782 0.8404 0.4608 0.022 Uiso 1 1 calc R
C12 C 1.0693(2) 0.72015(13) 0.45095(11) 0.0128(4) Uani 1 1 d .
C13 C 0.9676(2) 0.64611(13) 0.51057(12) 0.0158(4) Uani 1 1 d .
H13A H 0.9287 0.6686 0.5642 0.024 Uiso 1 1 calc R
H13B H 1.0309 0.5868 0.5169 0.024 Uiso 1 1 calc R
H13C H 0.8786 0.6357 0.4886 0.024 Uiso 1 1 calc R
C14 C 1.1513(2) 0.67906(14) 0.37183(12) 0.0192(4) Uani 1 1 d .
H14A H 1.0757 0.6467 0.3537 0.029 Uiso 1 1 calc R
H14B H 1.2373 0.6342 0.3822 0.029 Uiso 1 1 calc R
H14C H 1.1935 0.7300 0.3290 0.029 Uiso 1 1 calc R
C15 C 0.9003(2) 0.81503(12) 0.37183(11) 0.0114(3) Uani 1 1 d .
H15 H 0.9427 0.7746 0.3312 0.014 Uiso 1 1 calc R
C16 C 0.7765(2) 0.88239(12) 0.35661(11) 0.0104(3) Uani 1 1 d .
C17 C 0.7198(2) 0.87797(12) 0.28637(11) 0.0109(3) Uani 1 1 d .
H17 H 0.7717 0.8356 0.2489 0.013 Uiso 1 1 calc R
C18 C 0.5914(2) 0.93322(12) 0.27065(11) 0.0112(3) Uani 1 1 d .
C19 C 0.5274(2) 0.92099(13) 0.19819(11) 0.0143(4) Uani 1 1 d .
H19A H 0.6146 0.9145 0.1501 0.022 Uiso 1 1 calc R
H19B H 0.4586 0.9761 0.1861 0.022 Uiso 1 1 calc R
H19C H 0.4677 0.8643 0.2114 0.022 Uiso 1 1 calc R
C20 C 0.5216(2) 0.99837(12) 0.32474(11) 0.0123(4) Uani 1 1 d .
H20 H 0.4330 1.0372 0.3149 0.015 Uiso 1 1 calc R
C21 C 0.5786(2) 1.00748(12) 0.39200(11) 0.0118(3) Uani 1 1 d .
H21 H 0.5304 1.0535 0.4267 0.014 Uiso 1 1 calc R
C22 C 0.7067(2) 0.94963(12) 0.40982(11) 0.0108(3) Uani 1 1 d .
C23 C 0.2511(2) 0.52804(12) -0.06448(11) 0.0111(3) Uani 1 1 d .
C24 C 0.1384(2) 0.46584(13) -0.06488(11) 0.0130(4) Uani 1 1 d .
H24 H 0.1140 0.4158 -0.0211 0.016 Uiso 1 1 calc R
C25 C 0.0622(2) 0.47630(13) -0.12798(11) 0.0139(4) Uani 1 1 d .
H25 H -0.0154 0.4339 -0.1259 0.017 Uiso 1 1 calc R
C26 C 0.0957(2) 0.54733(13) -0.19489(11) 0.0130(4) Uani 1 1 d .
C27 C 0.0141(2) 0.55375(14) -0.26429(12) 0.0170(4) Uani 1 1 d .
H27A H -0.0083 0.6201 -0.2838 0.026 Uiso 1 1 calc R
H27B H -0.0844 0.5220 -0.2446 0.026 Uiso 1 1 calc R
H27C H 0.0821 0.5233 -0.3095 0.026 Uiso 1 1 calc R
C28 C 0.2079(2) 0.60821(13) -0.19532(11) 0.0132(4) Uani 1 1 d .
H28 H 0.2349 0.6560 -0.2408 0.016 Uiso 1 1 calc R
C29 C 0.2836(2) 0.60167(12) -0.13043(11) 0.0110(3) Uani 1 1 d .
C30 C 0.4025(2) 0.66705(12) -0.13766(11) 0.0119(3) Uani 1 1 d .
H30 H 0.4354 0.7046 -0.1893 0.014 Uiso 1 1 calc R
C31 C 0.6024(2) 0.74143(12) -0.09764(11) 0.0112(3) Uani 1 1 d .
C32 C 0.5924(2) 0.82138(13) -0.16727(11) 0.0149(4) Uani 1 1 d .
H32A H 0.6178 0.7959 -0.2198 0.022 Uiso 1 1 calc R
H32B H 0.6672 0.8683 -0.1689 0.022 Uiso 1 1 calc R
H32C H 0.4858 0.8512 -0.1576 0.022 Uiso 1 1 calc R
C33 C 0.7520(2) 0.67962(13) -0.12435(11) 0.0148(4) Uani 1 1 d .
H33A H 0.7615 0.6294 -0.0795 0.022 Uiso 1 1 calc R
H33B H 0.8432 0.7181 -0.1377 0.022 Uiso 1 1 calc R
H33C H 0.7472 0.6517 -0.1730 0.022 Uiso 1 1 calc R
C34 C 0.5928(2) 0.78065(12) -0.01498(11) 0.0114(3) Uani 1 1 d .
C35 C 0.4581(2) 0.85701(13) 0.00102(11) 0.0147(4) Uani 1 1 d .
H35A H 0.3626 0.8346 -0.0076 0.022 Uiso 1 1 calc R
H35B H 0.4866 0.9145 -0.0370 0.022 Uiso 1 1 calc R
H35C H 0.4394 0.8705 0.0578 0.022 Uiso 1 1 calc R
C36 C 0.7480(2) 0.82037(13) -0.01575(12) 0.0162(4) Uani 1 1 d .
H36A H 0.7328 0.8566 0.0305 0.024 Uiso 1 1 calc R
H36B H 0.7836 0.8616 -0.0675 0.024 Uiso 1 1 calc R
H36C H 0.8269 0.7684 -0.0108 0.024 Uiso 1 1 calc R
C37 C 0.5963(2) 0.69499(12) 0.11974(11) 0.0127(4) Uani 1 1 d .
H37 H 0.6686 0.7394 0.1208 0.015 Uiso 1 1 calc R
C38 C 0.5496(2) 0.62956(12) 0.19311(11) 0.0112(3) Uani 1 1 d .
C39 C 0.6144(2) 0.63779(13) 0.25984(11) 0.0138(4) Uani 1 1 d .
H39 H 0.6834 0.6865 0.2543 0.017 Uiso 1 1 calc R
C40 C 0.5814(2) 0.57805(13) 0.33256(11) 0.0135(4) Uani 1 1 d .
C41 C 0.6531(2) 0.59045(14) 0.40248(11) 0.0171(4) Uani 1 1 d .
H41A H 0.7677 0.5883 0.3833 0.026 Uiso 1 1 calc R
H41B H 0.6228 0.5397 0.4478 0.026 Uiso 1 1 calc R
H41C H 0.6153 0.6514 0.4216 0.026 Uiso 1 1 calc R
C42 C 0.4813(2) 0.50553(13) 0.33850(11) 0.0132(4) Uani 1 1 d .
H42 H 0.4585 0.4623 0.3876 0.016 Uiso 1 1 calc R
C43 C 0.4156(2) 0.49590(13) 0.27429(11) 0.0126(4) Uani 1 1 d .
H43 H 0.3480 0.4464 0.2803 0.015 Uiso 1 1 calc R
C44 C 0.4464(2) 0.55768(12) 0.20035(11) 0.0117(3) Uani 1 1 d .
Mn1 Mn 0.90650(3) 0.887934(19) 0.521623(16) 0.01006(7) Uani 1 1 d .
Mn2 Mn 0.40885(3) 0.610749(19) 0.033979(16) 0.01041(7) Uani 1 1 d .
N1 N 1.09217(17) 0.81626(10) 0.55350(9) 0.0105(3) Uani 1 1 d .
N2 N 0.95971(17) 0.80397(10) 0.43547(9) 0.0104(3) Uani 1 1 d .
N3 N 0.62209(17) 0.77253(11) 0.60504(9) 0.0127(3) Uani 1 1 d .
N4 N 0.46772(17) 0.67867(10) -0.07967(9) 0.0108(3) Uani 1 1 d .
N5 N 0.55016(17) 0.69976(10) 0.05251(9) 0.0103(3) Uani 1 1 d .
N6 N 0.12514(19) 0.73674(12) 0.11762(10) 0.0201(4) Uani 1 1 d .
O1 O 0.90437(14) 0.97772(9) 0.59238(8) 0.0135(3) Uani 1 1 d .
O2 O 0.75779(14) 0.96138(9) 0.47486(7) 0.0116(3) Uani 1 1 d .
O3 O 0.74128(15) 0.80617(9) 0.62014(8) 0.0151(3) Uani 1 1 d .
O4 O 0.61765(16) 0.76976(10) 0.53314(8) 0.0194(3) Uani 1 1 d .
O5 O 0.51446(16) 0.74435(11) 0.66395(8) 0.0226(3) Uani 1 1 d .
O6 O 0.32668(15) 0.51429(9) -0.00370(8) 0.0133(3) Uani 1 1 d .
O7 O 0.38315(14) 0.54398(9) 0.14003(7) 0.0123(3) Uani 1 1 d .
O8 O 0.18670(15) 0.69508(9) 0.05352(8) 0.0166(3) Uani 1 1 d .
O9 O 0.20621(18) 0.74599(12) 0.16542(9) 0.0297(4) Uani 1 1 d .
O10 O -0.01330(18) 0.76673(13) 0.12783(12) 0.0424(5) Uani 1 1 d .

loop_
_atom_site_aniso_label
_atom_site_aniso_U_11
_atom_site_aniso_U_22
_atom_site_aniso_U_33
_atom_site_aniso_U_23
_atom_site_aniso_U_13
_atom_site_aniso_U_12
C1 0.0101(8) 0.0125(8) 0.0113(8) -0.0011(7) -0.0032(7) -0.0020(7)
C2 0.0106(8) 0.0123(9) 0.0161(9) -0.0023(7) -0.0019(7) -0.0010(7)
C3 0.0138(9) 0.0164(9) 0.0130(9) -0.0038(7) 0.0002(7) -0.0035(7)
C4 0.0159(9) 0.0180(9) 0.0117(9) -0.0004(7) -0.0038(7) -0.0054(7)
C5 0.0203(10) 0.0279(11) 0.0131(9) -0.0011(8) -0.0073(8) -0.0029(8)
C6 0.0135(9) 0.0144(9) 0.0166(9) -0.0005(7) -0.0062(7) -0.0006(7)
C7 0.0103(8) 0.0118(8) 0.0136(9) -0.0016(7) -0.0029(7) -0.0014(7)
C8 0.0111(8) 0.0101(8) 0.0162(9) -0.0004(7) -0.0051(7) 0.0006(7)
C9 0.0095(8) 0.0111(8) 0.0130(8) -0.0033(7) -0.0030(7) 0.0021(7)
C10 0.0128(8) 0.0122(9) 0.0165(9) -0.0018(7) -0.0048(7) 0.0024(7)
C11 0.0111(8) 0.0146(9) 0.0166(9) -0.0006(7) -0.0024(7) 0.0009(7)
C12 0.0126(8) 0.0112(8) 0.0150(9) -0.0037(7) -0.0054(7) 0.0054(7)
C13 0.0162(9) 0.0105(9) 0.0231(10) -0.0017(8) -0.0096(8) -0.0004(7)
C14 0.0183(9) 0.0212(10) 0.0200(10) -0.0094(8) -0.0088(8) 0.0106(8)
C15 0.0118(8) 0.0090(8) 0.0127(8) -0.0022(7) -0.0011(7) -0.0010(7)
C16 0.0093(8) 0.0100(8) 0.0114(8) -0.0008(7) -0.0025(7) 0.0002(6)
C17 0.0117(8) 0.0100(8) 0.0106(8) -0.0017(7) -0.0014(7) -0.0010(7)
C18 0.0112(8) 0.0127(8) 0.0099(8) -0.0002(7) -0.0029(7) -0.0019(7)
C19 0.0153(9) 0.0152(9) 0.0141(9) -0.0036(7) -0.0065(7) 0.0023(7)
C20 0.0098(8) 0.0117(8) 0.0147(9) 0.0011(7) -0.0036(7) 0.0002(7)
C21 0.0121(8) 0.0098(8) 0.0125(8) -0.0022(7) -0.0009(7) 0.0011(7)
C22 0.0099(8) 0.0105(8) 0.0111(8) 0.0000(7) -0.0010(7) -0.0022(7)
C23 0.0122(8) 0.0113(8) 0.0098(8) -0.0043(7) -0.0019(7) 0.0017(7)
C24 0.0125(8) 0.0125(9) 0.0121(8) -0.0009(7) 0.0002(7) -0.0005(7)
C25 0.0115(8) 0.0136(9) 0.0170(9) -0.0052(7) -0.0015(7) -0.0022(7)
C26 0.0113(8) 0.0146(9) 0.0133(9) -0.0056(7) -0.0029(7) 0.0038(7)
C27 0.0159(9) 0.0208(10) 0.0161(9) -0.0047(8) -0.0059(7) -0.0005(8)
C28 0.0143(9) 0.0128(9) 0.0116(8) -0.0015(7) -0.0024(7) 0.0018(7)
C29 0.0118(8) 0.0108(8) 0.0102(8) -0.0029(7) -0.0012(7) -0.0002(7)
C30 0.0140(8) 0.0100(8) 0.0111(8) -0.0003(7) -0.0026(7) -0.0001(7)
C31 0.0128(8) 0.0107(8) 0.0101(8) 0.0001(7) -0.0025(7) -0.0034(7)
C32 0.0204(9) 0.0126(9) 0.0122(9) 0.0001(7) -0.0048(7) -0.0039(7)
C33 0.0145(9) 0.0145(9) 0.0141(9) -0.0031(7) -0.0003(7) -0.0005(7)
C34 0.0146(8) 0.0108(8) 0.0089(8) 0.0001(7) -0.0026(7) -0.0036(7)
C35 0.0195(9) 0.0115(9) 0.0128(9) -0.0016(7) -0.0037(7) -0.0004(7)
C36 0.0181(9) 0.0163(9) 0.0149(9) 0.0002(7) -0.0041(7) -0.0076(7)
C37 0.0140(8) 0.0100(8) 0.0137(9) -0.0023(7) -0.0019(7) -0.0008(7)
C38 0.0119(8) 0.0112(8) 0.0100(8) -0.0014(7) -0.0024(7) 0.0022(7)
C39 0.0151(9) 0.0126(9) 0.0148(9) -0.0032(7) -0.0047(7) -0.0011(7)
C40 0.0149(9) 0.0146(9) 0.0114(8) -0.0047(7) -0.0045(7) 0.0047(7)
C41 0.0194(9) 0.0199(10) 0.0132(9) -0.0032(8) -0.0068(8) 0.0020(8)
C42 0.0149(9) 0.0140(9) 0.0093(8) -0.0005(7) -0.0018(7) 0.0023(7)
C43 0.0124(8) 0.0118(8) 0.0127(9) -0.0020(7) -0.0018(7) 0.0008(7)
C44 0.0111(8) 0.0116(8) 0.0119(8) -0.0039(7) -0.0019(7) 0.0039(7)
Mn1 0.00944(13) 0.01059(13) 0.01140(14) -0.00394(10) -0.00460(10) 0.00267(10)
Mn2 0.01332(14) 0.01032(14) 0.00777(13) -0.00022(10) -0.00248(10) -0.00327(10)
N1 0.0098(7) 0.0084(7) 0.0132(7) -0.0015(6) -0.0034(6) 0.0010(6)
N2 0.0093(7) 0.0098(7) 0.0115(7) -0.0014(6) -0.0023(6) 0.0016(6)
N3 0.0125(7) 0.0115(7) 0.0141(8) -0.0012(6) -0.0041(6) 0.0008(6)
N4 0.0120(7) 0.0091(7) 0.0104(7) -0.0012(6) -0.0007(6) -0.0013(6)
N5 0.0125(7) 0.0091(7) 0.0085(7) -0.0010(6) -0.0010(6) -0.0010(6)
N6 0.0194(8) 0.0165(8) 0.0214(9) -0.0037(7) 0.0011(7) -0.0010(7)
O1 0.0153(6) 0.0130(6) 0.0145(6) -0.0055(5) -0.0077(5) 0.0043(5)
O2 0.0115(6) 0.0125(6) 0.0126(6) -0.0037(5) -0.0063(5) 0.0033(5)
O3 0.0141(6) 0.0187(7) 0.0139(6) -0.0017(5) -0.0057(5) -0.0021(5)
O4 0.0204(7) 0.0293(8) 0.0104(6) -0.0046(6) -0.0047(5) -0.0044(6)
O5 0.0209(7) 0.0322(8) 0.0131(7) 0.0018(6) 0.0005(6) -0.0126(6)
O6 0.0183(6) 0.0116(6) 0.0116(6) 0.0005(5) -0.0062(5) -0.0046(5)
O7 0.0159(6) 0.0121(6) 0.0096(6) -0.0004(5) -0.0039(5) -0.0029(5)
O8 0.0169(7) 0.0168(7) 0.0151(7) -0.0042(5) -0.0012(5) -0.0003(5)
O9 0.0350(9) 0.0365(9) 0.0196(8) -0.0113(7) -0.0091(7) 0.0071(7)
O10 0.0198(8) 0.0508(11) 0.0582(12) -0.0289(10) -0.0044(8) 0.0110(8)

loop_
_atom_type_symbol
_atom_type_description
_atom_type_scat_dispersion_real
_atom_type_scat_dispersion_imag
_atom_type_scat_source
C C 0.0033 0.0016 'International Tables Vol C Tables 4.2.6.8 and 6.1.1.4'
H H 0.0000 0.0000 'International Tables Vol C Tables 4.2.6.8 and 6.1.1.4'
N N 0.0061 0.0033 'International Tables Vol C Tables 4.2.6.8 and 6.1.1.4'
O O 0.0106 0.0060 'International Tables Vol C Tables 4.2.6.8 and 6.1.1.4'
Mn Mn 0.3368 0.7283 'International Tables Vol C Tables 4.2.6.8 and 6.1.1.4'

loop_
_geom_angle_atom_site_label_1
_geom_angle_atom_site_label_2
_geom_angle_atom_site_label_3
_geom_angle
O1 C1 C2 119.29(16)
O1 C1 C7 122.59(16)
C2 C1 C7 118.04(16)
C3 C2 C1 121.23(17)
C2 C3 C4 121.68(17)
C6 C4 C3 117.09(17)
C6 C4 C5 121.38(17)
C3 C4 C5 121.49(17)
C4 C6 C7 122.66(17)
C6 C7 C1 119.23(16)
C6 C7 C8 117.85(16)
C1 C7 C8 122.72(16)
N1 C8 C7 125.40(16)
N1 C9 C11 106.79(14)
N1 C9 C10 111.99(14)
C11 C9 C10 109.42(14)
N1 C9 C12 104.82(13)
C11 C9 C12 112.65(15)
C10 C9 C12 111.06(14)
N2 C12 C14 112.11(15)
N2 C12 C13 106.22(14)
C14 C12 C13 109.59(15)
N2 C12 C9 106.08(14)
C14 C12 C9 111.75(14)
C13 C12 C9 110.92(15)
N2 C15 C16 126.36(16)
C17 C16 C22 119.40(16)
C17 C16 C15 117.47(15)
C22 C16 C15 123.09(16)
C18 C17 C16 121.94(16)
C17 C18 C20 117.93(16)
C17 C18 C19 120.10(16)
C20 C18 C19 121.95(16)
C21 C20 C18 121.58(16)
C20 C21 C22 120.89(16)
O2 C22 C21 118.70(15)
O2 C22 C16 123.15(16)
C21 C22 C16 118.14(16)
O6 C23 C24 119.47(16)
O6 C23 C29 122.60(16)
C24 C23 C29 117.90(16)
C25 C24 C23 120.85(17)
C24 C25 C26 122.10(17)
C28 C26 C25 117.32(17)
C28 C26 C27 122.36(17)
C25 C26 C27 120.29(16)
C26 C28 C29 122.01(17)
C28 C29 C23 119.74(16)
C28 C29 C30 117.83(16)
C23 C29 C30 122.24(16)
N4 C30 C29 125.41(17)
N4 C31 C33 106.67(14)
N4 C31 C32 111.96(14)
C33 C31 C32 108.70(15)
N4 C31 C34 105.35(13)
C33 C31 C34 112.77(15)
C32 C31 C34 111.31(14)
N5 C34 C36 112.38(14)
N5 C34 C35 106.28(14)
C36 C34 C35 109.97(15)
N5 C34 C31 106.26(13)
C36 C34 C31 110.87(14)
C35 C34 C31 110.95(15)
N5 C37 C38 126.85(17)
C39 C38 C44 119.49(16)
C39 C38 C37 117.12(16)
C44 C38 C37 123.38(16)
C40 C39 C38 122.50(17)
C39 C40 C42 117.57(17)
C39 C40 C41 120.37(17)
C42 C40 C41 122.06(17)
C43 C42 C40 121.25(17)
C42 C43 C44 121.53(17)
O7 C44 C43 119.06(16)
O7 C44 C38 123.24(16)
C43 C44 C38 117.65(16)
O2 Mn1 O1 91.21(5)
O2 Mn1 N2 93.76(6)
O1 Mn1 N2 166.28(6)
O2 Mn1 N1 170.08(6)
O1 Mn1 N1 91.63(6)
N2 Mn1 N1 81.42(6)
O2 Mn1 O3 97.13(5)
O1 Mn1 O3 90.00(5)
N2 Mn1 O3 102.04(6)
N1 Mn1 O3 92.37(5)
O7 Mn2 O6 92.00(5)
O7 Mn2 N5 93.89(6)
O6 Mn2 N5 163.81(6)
O7 Mn2 N4 172.11(6)
O6 Mn2 N4 91.03(6)
N5 Mn2 N4 81.33(6)
O7 Mn2 O8 98.23(5)
O6 Mn2 O8 93.28(5)
N5 Mn2 O8 100.77(6)
N4 Mn2 O8 88.87(6)
C8 N1 C9 120.30(15)
C8 N1 Mn1 123.67(12)
C9 N1 Mn1 115.82(11)
C15 N2 C12 120.78(15)
C15 N2 Mn1 124.03(12)
C12 N2 Mn1 115.09(11)
O4 N3 O5 121.94(15)
O4 N3 O3 119.59(15)
O5 N3 O3 118.47(15)
C30 N4 C31 120.13(15)
C30 N4 Mn2 123.45(12)
C31 N4 Mn2 116.30(11)
C37 N5 C34 120.35(15)
C37 N5 Mn2 123.72(12)
C34 N5 Mn2 115.75(11)
O10 N6 O9 122.56(17)
O10 N6 O8 118.02(17)
O9 N6 O8 119.42(16)
C1 O1 Mn1 124.86(11)
C22 O2 Mn1 128.95(11)
N3 O3 Mn1 120.47(10)
C23 O6 Mn2 124.42(11)
C44 O7 Mn2 128.85(11)
N6 O8 Mn2 125.25(11)

loop_
_geom_bond_atom_site_label_1
_geom_bond_atom_site_label_2
_geom_bond_distance
C1 O1 1.337(2)
C1 C2 1.398(2)
C1 C7 1.413(2)
C2 C3 1.385(3)
C3 C4 1.403(3)
C4 C6 1.381(3)
C4 C5 1.513(2)
C6 C7 1.410(2)
C7 C8 1.443(2)
C8 N1 1.293(2)
C9 N1 1.506(2)
C9 C11 1.530(2)
C9 C10 1.534(2)
C9 C12 1.564(2)
C12 N2 1.504(2)
C12 C14 1.530(2)
C12 C13 1.538(3)
C15 N2 1.294(2)
C15 C16 1.434(2)
C16 C17 1.412(2)
C16 C22 1.414(2)
C17 C18 1.377(2)
C18 C20 1.401(2)
C18 C19 1.511(2)
C20 C21 1.381(2)
C21 C22 1.404(2)
C22 O2 1.327(2)
C23 O6 1.341(2)
C23 C24 1.401(2)
C23 C29 1.412(2)
C24 C25 1.380(3)
C25 C26 1.399(3)
C26 C28 1.381(2)
C26 C27 1.511(2)
C28 C29 1.408(2)
C29 C30 1.445(2)
C30 N4 1.293(2)
C31 N4 1.503(2)
C31 C33 1.527(2)
C31 C32 1.531(2)
C31 C34 1.567(2)
C34 N5 1.507(2)
C34 C36 1.528(2)
C34 C35 1.539(2)
C37 N5 1.291(2)
C37 C38 1.438(2)
C38 C39 1.411(2)
C38 C44 1.413(2)
C39 C40 1.375(3)
C40 C42 1.406(3)
C40 C41 1.514(2)
C42 C43 1.382(2)
C43 C44 1.405(2)
C44 O7 1.326(2)
Mn1 O2 1.8599(12)
Mn1 O1 1.8854(12)
Mn1 N2 1.9723(14)
Mn1 N1 1.9950(15)
Mn1 O3 2.1947(13)
Mn2 O7 1.8760(12)
Mn2 O6 1.8832(12)
Mn2 N5 1.9774(15)
Mn2 N4 1.9907(15)
Mn2 O8 2.1811(13)
N3 O4 1.2348(19)
N3 O5 1.241(2)
N3 O3 1.2928(19)
N6 O10 1.233(2)
N6 O9 1.234(2)
N6 O8 1.293(2)
